data_1535522
loop_
_publ_author_name
'Torres-Martinez, L.M.'
'Gard, J.A.'
'West, A.R.'

_publ_section_title
;
 Synthesis and structure of a new family of phases, A2 M Ge5 O12: A= Rb,
 Cs; M= Be, Mg, Co, Zn
;
_journal_name_full 'Journal of Solid State Chemistry'
_journal_page_first 354
_journal_page_last 359
_journal_volume 53
_journal_year 1984
_chemical_formula_sum 'Ge5 O12 Rb2 Zn'
_chemical_name_systematic 'Rb2 Zn Ge5 O12'
_space_group_IT_number 220
_symmetry_space_group_name_Hall 'I -4bd 2c 3'
_symmetry_space_group_name_H-M 'I -4 3 d'
_cell_angle_alpha 90
_cell_angle_beta 90
_cell_angle_gamma 90
_cell_formula_units_Z 8
_cell_length_a 13.7374
_cell_length_b 13.7374
_cell_length_c 13.7374
_cell_volume 2592.469
_citation_journal_id_ASTM JSSCBI
_cod_data_source_file Torres-Martinez_JSSCBI_1984_653.cif
_cod_data_source_block Ge5O12Rb2Zn1
_cod_original_formula_sum 'Ge5 O12 Rb2 Zn1'
_cod_database_code 1535522

loop_
_symmetry_equiv_pos_as_xyz
x,y,z
y+1/4,-x+3/4,-z+1/4
-x,-y+1/2,z
-y+3/4,x+3/4,-z+1/4
x,-y,-z+1/2
-y+1/4,-x+3/4,z+3/4
-x,y+1/2,-z+1/2
y+3/4,x+3/4,z+3/4
z,x,y
x+1/4,-z+3/4,-y+1/4
-z,-x+1/2,y
-x+3/4,z+3/4,-y+1/4
z,-x,-y+1/2
-x+1/4,-z+3/4,y+3/4
-z,x+1/2,-y+1/2
x+3/4,z+3/4,y+3/4
y,z,x
y,-z,-x+1/2
-z+1/4,-y+3/4,x+3/4
-y,z+1/2,-x+1/2
z+1/4,y+1/4,x+1/4
-y+1/2,-z,x+1/2
-z+1/4,y+1/4,-x+3/4
z+3/4,-y+1/4,-x+3/4
x+1/2,y+1/2,z+1/2
y+3/4,-x+5/4,-z+3/4
-x+1/2,-y+1,z+1/2
-y+5/4,x+5/4,-z+3/4
x+1/2,-y+1/2,-z+1
-y+3/4,-x+5/4,z+5/4
-x+1/2,y+1,-z+1
y+5/4,x+5/4,z+5/4
z+1/2,x+1/2,y+1/2
x+3/4,-z+5/4,-y+3/4
-z+1/2,-x+1,y+1/2
-x+5/4,z+5/4,-y+3/4
z+1/2,-x+1/2,-y+1
-x+3/4,-z+5/4,y+5/4
-z+1/2,x+1,-y+1
x+5/4,z+5/4,y+5/4
y+1/2,z+1/2,x+1/2
y+1/2,-z+1/2,-x+1
-z+3/4,-y+5/4,x+5/4
-y+1/2,z+1,-x+1
z+3/4,y+3/4,x+3/4
-y+1,-z+1/2,x+1
-z+3/4,y+3/4,-x+5/4
z+5/4,-y+3/4,-x+5/4

loop_
_atom_site_label
_atom_site_type_symbol
_atom_site_fract_x
_atom_site_fract_y
_atom_site_fract_z
_atom_site_occupancy
_atom_site_U_iso_or_equiv
O2 O-2 0.123 0.286 0.437 1 0.0
Rb1 Rb+1 0.113 0.113 0.113 1 0.0
Zn1 Zn+2 0.1267 0.1709 0.4078 0.17 0.0
Ge1 Ge+4 0.1267 0.1709 0.4078 0.83 0.0
O1 O-2 0.252 0.16 0.357 1 0.0
